data_2205597
loop_
_publ_author_name
'Davison, Mark'
'Lalancette, Roger A.'
'Thompson, Hugh W.'

_publ_section_title
;
 Formation of non-centrosymmetric dimers in
 (1<i>S</i>*,4a<i>R</i>*,8a<i>R</i>*)-decahydronaphthalene-1-carboxylic
 acid
;
_journal_issue 4
_journal_name_full 'Acta Crystallographica Section E'
_journal_page_first o877
_journal_page_last o879
_journal_paper_doi 10.1107/S1600536805006410
_journal_volume 61
_journal_year 2005
_chemical_formula_iupac 'C11 H18 O2'
_chemical_formula_moiety 'C11 H18 O2'
_chemical_formula_sum 'C11 H18 O2'
_chemical_formula_weight 182.25
_chemical_melting_point 398
_chemical_name_systematic
;
(1S*,4aR*,8aR*)-decahydronaphthalene-1-carboxylic acid
;
_space_group_IT_number 15
_symmetry_cell_setting monoclinic
_symmetry_space_group_name_Hall '-C 2yc'
_symmetry_space_group_name_H-M 'C 1 2/c 1'
_atom_sites_solution_hydrogens geom
_atom_sites_solution_primary direct
_atom_sites_solution_secondary difmap
_audit_creation_method SHELXL-97
_cell_angle_alpha 90.00
_cell_angle_beta 112.23(3)
_cell_angle_gamma 90.00
_cell_formula_units_Z 8
_cell_length_a 21.893(9)
_cell_length_b 7.756(3)
_cell_length_c 13.187(7)
_cell_measurement_reflns_used 24
_cell_measurement_temperature 296(2)
_cell_measurement_theta_max 8.9
_cell_measurement_theta_min 3.5
_cell_volume 2072.7(17)
_computing_cell_refinement XSCANS
_computing_data_collection 'XSCANS (Siemens, 1996)'
_computing_data_reduction XSCANS
_computing_molecular_graphics 'SHELXP97 (Sheldrick, 1997a)'
_computing_publication_material SHELXL97
_computing_structure_refinement 'SHELXL97 (Sheldrick, 1997a)'
_computing_structure_solution 'SHELXS97 (Sheldrick, 1997a)'
_diffrn_ambient_temperature 296(2)
_diffrn_measured_fraction_theta_full 1.000
_diffrn_measured_fraction_theta_max 1.000
_diffrn_measurement_device_type 'Siemens P4'
_diffrn_measurement_method 2\q/\q
_diffrn_radiation_monochromator graphite
_diffrn_radiation_source 'fine-focus sealed tube'
_diffrn_radiation_type MoK\a
_diffrn_radiation_wavelength 0.71073
_diffrn_reflns_av_R_equivalents 0.026
_diffrn_reflns_av_sigmaI/netI 0.039
_diffrn_reflns_limit_h_max 26
_diffrn_reflns_limit_h_min -1
_diffrn_reflns_limit_k_max 1
_diffrn_reflns_limit_k_min -9
_diffrn_reflns_limit_l_max 14
_diffrn_reflns_limit_l_min -15
_diffrn_reflns_number 2324
_diffrn_reflns_theta_full 25.04
_diffrn_reflns_theta_max 25.04
_diffrn_reflns_theta_min 2.01
_diffrn_standards_decay_% 'variation <1.9'
_diffrn_standards_interval_count 97
_diffrn_standards_number 3
_exptl_absorpt_coefficient_mu 0.078
_exptl_absorpt_correction_T_max 0.987
_exptl_absorpt_correction_T_min 0.957
_exptl_absorpt_correction_type analytical
_exptl_absorpt_process_details '(SHELXTL; Sheldrick, 1997b)'
_exptl_crystal_colour colourless
_exptl_crystal_density_diffrn 1.168
_exptl_crystal_density_method 'not measured'
_exptl_crystal_description parallelepiped
_exptl_crystal_F_000 800
_exptl_crystal_size_max 0.50
_exptl_crystal_size_mid 0.47
_exptl_crystal_size_min 0.15
_refine_diff_density_max 0.49
_refine_diff_density_min -0.13
_refine_ls_extinction_coef 0.0037(10)
_refine_ls_extinction_expression Fc^*^=kFc[1+0.001xFc^2^\l^3^/sin(2\q)]^-1/4^
_refine_ls_extinction_method SHELXL97
_refine_ls_goodness_of_fit_ref 1.01
_refine_ls_hydrogen_treatment constr
_refine_ls_matrix_type full
_refine_ls_number_parameters 119
_refine_ls_number_reflns 1840
_refine_ls_number_restraints 0
_refine_ls_restrained_S_all 1.01
_refine_ls_R_factor_all 0.087
_refine_ls_R_factor_gt 0.055
_refine_ls_shift/su_max 0.000
_refine_ls_shift/su_mean 0.000
_refine_ls_structure_factor_coef Fsqd
_refine_ls_weighting_details 'calc w = 1/[\s^2^(Fo^2^)+(0.0732P)^2^+1.5893P] where P = (Fo^2^+2Fc^2^)/3'
_refine_ls_weighting_scheme calc
_refine_ls_wR_factor_gt 0.140
_refine_ls_wR_factor_ref 0.162
_reflns_number_gt 1247
_reflns_number_total 1840
_reflns_threshold_expression I>2\s(I)
_cod_data_source_file su6176.cif
_cod_data_source_block I
_cod_original_cell_volume 2072.7(16)
_cod_original_sg_symbol_H-M 'C 2/c'
_cod_database_code 2205597

loop_
_symmetry_equiv_pos_as_xyz
'x, y, z'
'-x, y, -z+1/2'
'x+1/2, y+1/2, z'
'-x+1/2, y+1/2, -z+1/2'
'-x, -y, -z'
'x, -y, z-1/2'
'-x+1/2, -y+1/2, -z'
'x+1/2, -y+1/2, z-1/2'

loop_
_atom_site_label
_atom_site_fract_x
_atom_site_fract_y
_atom_site_fract_z
_atom_site_U_iso_or_equiv
_atom_site_adp_type
_atom_site_calc_flag
_atom_site_refinement_flags
_atom_site_occupancy
_atom_site_type_symbol
O1 -0.00037(8) 0.2084(3) 0.62532(14) 0.0619(6) Uani d . 1 O
O2 0.08808(8) 0.2009(3) 0.77931(14) 0.0668(6) Uani d . 1 O
H2 0.0600 0.2041 0.8063 0.100 Uiso calc R 1 H
C1 0.10653(11) 0.2284(3) 0.61498(19) 0.0429(6) Uani d . 1 C
H1 0.1394 0.1365 0.6428 0.051 Uiso calc R 1 H
C2 0.07311(13) 0.2022(4) 0.4917(2) 0.0538(7) Uani d . 1 C
H2A 0.0532 0.0885 0.4770 0.065 Uiso calc R 1 H
H2B 0.0383 0.2869 0.4616 0.065 Uiso calc R 1 H
C3 0.12229(15) 0.2198(4) 0.4361(2) 0.0648(8) Uani d . 1 C
H3A 0.1541 0.1266 0.4597 0.078 Uiso calc R 1 H
H3B 0.0992 0.2106 0.3574 0.078 Uiso calc R 1 H
C4A 0.19256(11) 0.4179(3) 0.5868(2) 0.0490(6) Uani d . 1 C
H4A 0.2252 0.3255 0.6146 0.059 Uiso calc R 1 H
C4 0.15837(14) 0.3915(4) 0.4633(2) 0.0580(7) Uani d . 1 C
H4B 0.1271 0.4844 0.4325 0.070 Uiso calc R 1 H
H4C 0.1910 0.3960 0.4300 0.070 Uiso calc R 1 H
C5 0.22985(13) 0.5889(4) 0.6168(2) 0.0623(8) Uani d . 1 C
H5A 0.2582 0.5869 0.6939 0.075 Uiso calc R 1 H
H5B 0.2578 0.6008 0.5751 0.075 Uiso calc R 1 H
C6 0.18456(15) 0.7443(4) 0.5951(2) 0.0646(8) Uani d . 1 C
H6A 0.2108 0.8478 0.6208 0.077 Uiso calc R 1 H
H6B 0.1601 0.7559 0.5169 0.077 Uiso calc R 1 H
C7 0.13669(14) 0.7256(3) 0.6527(2) 0.0606(8) Uani d . 1 C
H7A 0.1059 0.8214 0.6325 0.073 Uiso calc R 1 H
H7B 0.1610 0.7303 0.7313 0.073 Uiso calc R 1 H
C8A 0.14411(11) 0.4015(3) 0.64530(18) 0.0398(6) Uani d . 1 C
H8A 0.1704 0.3987 0.7242 0.048 Uiso calc R 1 H
C8 0.09837(11) 0.5575(3) 0.6236(2) 0.0456(6) Uani d . 1 C
H8B 0.0695 0.5594 0.5468 0.055 Uiso calc R 1 H
H8C 0.0710 0.5468 0.6665 0.055 Uiso calc R 1 H
C9 0.05952(12) 0.2105(3) 0.67261(19) 0.0429(6) Uani d . 1 C

loop_
_atom_site_aniso_label
_atom_site_aniso_U_11
_atom_site_aniso_U_22
_atom_site_aniso_U_33
_atom_site_aniso_U_12
_atom_site_aniso_U_13
_atom_site_aniso_U_23
O1 0.0441(10) 0.0882(15) 0.0535(11) -0.0098(10) 0.0184(8) -0.0054(10)
O2 0.0509(11) 0.1001(16) 0.0501(11) 0.0028(11) 0.0198(8) 0.0154(10)
C1 0.0415(13) 0.0368(13) 0.0523(14) 0.0045(11) 0.0199(11) 0.0023(10)
C2 0.0622(16) 0.0470(15) 0.0568(15) -0.0083(13) 0.0277(13) -0.0124(12)
C3 0.082(2) 0.0630(18) 0.0611(17) -0.0021(16) 0.0397(16) -0.0138(14)
C4A 0.0398(13) 0.0515(15) 0.0586(15) 0.0055(12) 0.0221(11) 0.0077(12)
C4 0.0631(17) 0.0625(17) 0.0610(16) -0.0043(14) 0.0376(14) -0.0054(13)
C5 0.0483(15) 0.076(2) 0.0652(17) -0.0170(15) 0.0240(13) 0.0019(15)
C6 0.0729(19) 0.0553(18) 0.0648(17) -0.0195(15) 0.0253(15) -0.0037(13)
C7 0.0744(19) 0.0416(15) 0.0720(18) -0.0077(14) 0.0345(15) -0.0068(13)
C8A 0.0383(12) 0.0387(13) 0.0400(12) 0.0020(10) 0.0121(10) 0.0034(10)
C8 0.0474(13) 0.0389(13) 0.0552(14) 0.0025(11) 0.0246(11) 0.0008(11)
C9 0.0482(14) 0.0324(12) 0.0482(13) -0.0019(11) 0.0182(11) -0.0003(11)

loop_
_atom_type_symbol
_atom_type_description
_atom_type_scat_dispersion_real
_atom_type_scat_dispersion_imag
_atom_type_scat_source
C C 0.0033 0.0016 'International Tables Vol C Tables 4.2.6.8 and 6.1.1.4'
H H 0.0000 0.0000 'International Tables Vol C Tables 4.2.6.8 and 6.1.1.4'
O O 0.0106 0.0060 'International Tables Vol C Tables 4.2.6.8 and 6.1.1.4'

loop_
_geom_angle_atom_site_label_1
_geom_angle_atom_site_label_2
_geom_angle_atom_site_label_3
_geom_angle
C9 O2 H2 109.5
C9 C1 C2 112.6(2)
C9 C1 C8A 110.44(18)
C2 C1 C8A 112.67(19)
C9 C1 H1 106.9
C2 C1 H1 106.9
C8A C1 H1 106.9
C3 C2 C1 111.2(2)
C3 C2 H2A 109.4
C1 C2 H2A 109.4
C3 C2 H2B 109.4
C1 C2 H2B 109.4
H2A C2 H2B 108.0
C4 C3 C2 111.4(2)
C4 C3 H3A 109.4
C2 C3 H3A 109.4
C4 C3 H3B 109.4
C2 C3 H3B 109.4
H3A C3 H3B 108.0
C4 C4A C5 113.0(2)
C4 C4A C8A 111.8(2)
C5 C4A C8A 110.1(2)
C4 C4A H4A 107.2
C5 C4A H4A 107.2
C8A C4A H4A 107.2
C3 C4 C4A 111.7(2)
C3 C4 H4B 109.3
C4A C4 H4B 109.3
C3 C4 H4C 109.3
C4A C4 H4C 109.3
H4B C4 H4C 107.9
C6 C5 C4A 113.1(2)
C6 C5 H5A 108.9
C4A C5 H5A 108.9
C6 C5 H5B 108.9
C4A C5 H5B 108.9
H5A C5 H5B 107.8
C7 C6 C5 110.8(2)
C7 C6 H6A 109.5
C5 C6 H6A 109.5
C7 C6 H6B 109.5
C5 C6 H6B 109.5
H6A C6 H6B 108.1
C6 C7 C8 112.1(2)
C6 C7 H7A 109.2
C8 C7 H7A 109.2
C6 C7 H7B 109.2
C8 C7 H7B 109.2
H7A C7 H7B 107.9
C8 C8A C4A 111.67(19)
C8 C8A C1 113.10(18)
C4A C8A C1 110.08(19)
C8 C8A H8A 107.2
C4A C8A H8A 107.2
C1 C8A H8A 107.2
C7 C8 C8A 111.9(2)
C7 C8 H8B 109.2
C8A C8 H8B 109.2
C7 C8 H8C 109.2
C8A C8 H8C 109.2
H8B C8 H8C 107.9
O1 C9 O2 122.2(2)
O1 C9 C1 123.6(2)
O2 C9 C1 114.2(2)

loop_
_geom_bond_atom_site_label_1
_geom_bond_atom_site_label_2
_geom_bond_distance
O1 C9 1.220(3)
O2 C9 1.308(3)
O2 H2 0.8200
C1 C9 1.499(3)
C1 C2 1.523(3)
C1 C8A 1.546(3)
C1 H1 0.9800
C2 C3 1.521(4)
C2 H2A 0.9700
C2 H2B 0.9700
C3 C4 1.520(4)
C3 H3A 0.9700
C3 H3B 0.9700
C4A C4 1.527(4)
C4A C5 1.529(4)
C4A C8A 1.535(3)
C4A H4A 0.9800
C4 H4B 0.9700
C4 H4C 0.9700
C5 C6 1.517(4)
C5 H5A 0.9700
C5 H5B 0.9700
C6 C7 1.516(4)
C6 H6A 0.9700
C6 H6B 0.9700
C7 C8 1.519(3)
C7 H7A 0.9700
C7 H7B 0.9700
C8A C8 1.527(3)
C8A H8A 0.9800
C8 H8B 0.9700
C8 H8C 0.9700

loop_
_geom_torsion_atom_site_label_1
_geom_torsion_atom_site_label_2
_geom_torsion_atom_site_label_3
_geom_torsion_atom_site_label_4
_geom_torsion
C9 C1 C2 C3 -179.6(2)
C8A C1 C2 C3 54.7(3)
C1 C2 C3 C4 -55.1(3)
C2 C3 C4 C4A 55.8(3)
C5 C4A C4 C3 179.5(2)
C8A C4A C4 C3 -55.5(3)
C4 C4A C5 C6 71.4(3)
C8A C4A C5 C6 -54.5(3)
C4A C5 C6 C7 54.8(3)
C5 C6 C7 C8 -54.0(3)
C4 C4A C8A C8 -73.0(3)
C5 C4A C8A C8 53.6(3)
C4 C4A C8A C1 53.5(3)
C5 C4A C8A C1 -179.90(19)
C9 C1 C8A C8 -54.8(2)
C2 C1 C8A C8 72.1(2)
C9 C1 C8A C4A 179.49(18)
C2 C1 C8A C4A -53.6(3)
C6 C7 C8 C8A 54.5(3)
C4A C8A C8 C7 -54.4(3)
C1 C8A C8 C7 -179.2(2)
C2 C1 C9 O1 -13.1(3)
C8A C1 C9 O1 113.8(3)
C2 C1 C9 O2 168.2(2)
C8A C1 C9 O2 -64.9(3)
